data_7209744
loop_
_publ_author_name
'Zhang, Daopeng'
'Zhao, Zengdian'
'Wang, Ping'
'Ni, Zhonghai'

_publ_section_title
;
 Substituent group tuned tri- and binuclear porphyrin-based
 cyanide-bridged bimetallic complexes: synthesis, crystal structures and
 magnetic properties
;
_journal_issue 13
_journal_name_full CrystEngComm
_journal_page_first 2504
_journal_paper_doi 10.1039/c3ce27064e
_journal_volume 15
_journal_year 2013
_chemical_formula_sum 'C134 H104 Cr2 Mn2 N20 O10'
_chemical_formula_weight 2368.25
_chemical_name_systematic
;
?
;
_space_group_IT_number 2
_symmetry_cell_setting triclinic
_symmetry_space_group_name_Hall '-P 1'
_symmetry_space_group_name_H-M 'P -1'
_atom_sites_solution_hydrogens geom
_atom_sites_solution_primary direct
_atom_sites_solution_secondary difmap
_audit_creation_method SHELXL-97
_cell_angle_alpha 73.539(6)
_cell_angle_beta 73.108(6)
_cell_angle_gamma 70.312(6)
_cell_formula_units_Z 1
_cell_length_a 12.1273(11)
_cell_length_b 13.8348(14)
_cell_length_c 20.0191(18)
_cell_measurement_temperature 293(2)
_cell_volume 2961.2(5)
_computing_cell_refinement 'Bruker SMART'
_computing_data_collection 'Bruker SMART'
_computing_data_reduction 'Bruker SAINT'
_computing_molecular_graphics 'Bruker SHELXTL'
_computing_publication_material 'Bruker SHELXTL'
_computing_structure_refinement 'SHELXL-97 (Sheldrick, 1997)'
_computing_structure_solution 'SHELXS-97 (Sheldrick, 1990)'
_diffrn_ambient_temperature 293(2)
_diffrn_measured_fraction_theta_full 0.984
_diffrn_measured_fraction_theta_max 0.984
_diffrn_measurement_device_type 'CCD area detector'
_diffrn_measurement_method 'phi and omega scans'
_diffrn_radiation_monochromator graphite
_diffrn_radiation_source 'fine-focus sealed tube'
_diffrn_radiation_type MoK\a
_diffrn_radiation_wavelength 0.71073
_diffrn_reflns_av_R_equivalents 0.1053
_diffrn_reflns_av_sigmaI/netI 0.1227
_diffrn_reflns_limit_h_max 14
_diffrn_reflns_limit_h_min -14
_diffrn_reflns_limit_k_max 15
_diffrn_reflns_limit_k_min -16
_diffrn_reflns_limit_l_max 23
_diffrn_reflns_limit_l_min -23
_diffrn_reflns_number 33771
_diffrn_reflns_theta_full 25.01
_diffrn_reflns_theta_max 25.01
_diffrn_reflns_theta_min 1.83
_exptl_absorpt_coefficient_mu 0.457
_exptl_absorpt_correction_T_max 0.9430
_exptl_absorpt_correction_T_min 0.9102
_exptl_absorpt_correction_type none
_exptl_crystal_density_diffrn 1.328
_exptl_crystal_density_method 'not measured'
_exptl_crystal_F_000 1226
_exptl_crystal_size_max 0.21
_exptl_crystal_size_mid 0.19
_exptl_crystal_size_min 0.13
_refine_diff_density_max 0.658
_refine_diff_density_min -0.584
_refine_diff_density_rms 0.069
_refine_ls_extinction_method none
_refine_ls_goodness_of_fit_ref 1.015
_refine_ls_hydrogen_treatment mixed
_refine_ls_matrix_type full
_refine_ls_number_parameters 776
_refine_ls_number_reflns 10284
_refine_ls_number_restraints 12
_refine_ls_restrained_S_all 4.897
_refine_ls_R_factor_all 0.1773
_refine_ls_R_factor_gt 0.0690
_refine_ls_shift/su_max 1.541
_refine_ls_shift/su_mean 0.026
_refine_ls_structure_factor_coef Fsqd
_refine_ls_weighting_details 'calc w=1/[\s^2^(Fo^2^)+(0.1000P)^2^+0.0000P] where P=(Fo^2^+2Fc^2^)/3'
_refine_ls_weighting_scheme calc
_refine_ls_wR_factor_gt 0.1617
_refine_ls_wR_factor_ref 0.2169
_reflns_number_gt 4633
_reflns_number_total 10284
_reflns_threshold_expression >2sigma(I)
_cod_data_source_file c3ce27064e.txt
_cod_data_source_block 080113a
_cod_depositor_comments
;
The following automatic conversions were performed:

'_symmetry_cell_setting' value 'Triclinic' changed to 'triclinic'
according to /home/saulius/struct/CIF-dictionaries/cif_core.dic
dictionary named 'cif_core.dic' version 2.4.2 from 2011-04-26.

Automatic conversion script
Id: cif_fix_values 1891 2012-01-12 08:04:46Z andrius 
;
_cod_original_sg_symbol_H-M P-1
_cod_database_code 7209744

loop_
_symmetry_equiv_pos_as_xyz
'x, y, z'
'-x, -y, -z'

loop_
_atom_site_label
_atom_site_type_symbol
_atom_site_fract_x
_atom_site_fract_y
_atom_site_fract_z
_atom_site_U_iso_or_equiv
_atom_site_adp_type
_atom_site_occupancy
_atom_site_symmetry_multiplicity
_atom_site_calc_flag
_atom_site_refinement_flags
Mn1 Mn 1.0000 0.0000 1.0000 0.0413(16) Uani 1 2 d S
Mn2 Mn 0.5000 0.5000 0.5000 0.0427(16) Uani 1 2 d S
Cr1 Cr 0.6953(4) 0.1861(4) 0.8149(2) 0.0554(15) Uani 1 1 d .
O1 O 0.936(3) 0.341(2) 0.6823(17) 0.121(10) Uani 1 1 d .
O2 O 0.709(3) -0.100(2) 0.7883(15) 0.103(9) Uani 1 1 d .
O3 O 0.5199(19) 0.5062(19) 0.6077(12) 0.059(6) Uani 1 1 d .
O4 O 0.616(5) 0.642(4) -0.010(3) 0.20(2) Uani 1 1 d D
H49 H 0.5994 0.6320 -0.0436 0.304 Uiso 1 1 calc R
O5 O 0.769(6) 0.722(3) 0.881(3) 0.19(2) Uani 1 1 d D
N1 N 0.519(3) 0.328(3) 0.7092(16) 0.093(10) Uani 1 1 d .
N2 N 0.847(2) 0.064(2) 0.9390(13) 0.059(7) Uani 1 1 d .
N3 N 0.741(2) 0.0623(19) 0.7734(13) 0.056(6) Uani 1 1 d .
N4 N 0.834(2) 0.214(2) 0.7401(13) 0.057(6) Uani 1 1 d .
N5 N 0.694(3) 0.327(2) 0.8315(16) 0.077(8) Uani 1 1 d .
N6 N 0.560(2) 0.116(2) 0.8772(13) 0.064(7) Uani 1 1 d .
N7 N 1.1046(18) 0.0399(16) 0.9035(11) 0.043(5) Uani 1 1 d .
N8 N 1.0326(19) -0.1435(17) 0.9817(11) 0.045(6) Uani 1 1 d .
N9 N 0.6325(18) 0.5684(18) 0.4486(11) 0.046(6) Uani 1 1 d .
N10 N 0.6187(18) 0.3581(17) 0.5066(11) 0.047(6) Uani 1 1 d .
C1 C 0.580(3) 0.274(3) 0.7472(17) 0.068(9) Uani 1 1 d .
C3 C 0.841(3) 0.057(3) 0.7139(16) 0.059(8) Uani 1 1 d .
C8 C 0.886(3) -0.018(3) 0.672(2) 0.078(10) Uani 1 1 d .
H1 H 0.8529 -0.0740 0.6824 0.093 Uiso 1 1 calc R
C7 C 0.980(4) -0.010(3) 0.614(2) 0.087(11) Uani 1 1 d .
H2 H 1.0084 -0.0607 0.5860 0.104 Uiso 1 1 calc R
C5 C 0.989(3) 0.142(3) 0.6376(17) 0.067(9) Uani 1 1 d .
H6 H 1.0248 0.1958 0.6266 0.080 Uiso 1 1 calc R
C4 C 0.892(3) 0.139(2) 0.6961(16) 0.057(8) Uani 1 1 d .
C16 C 0.857(3) 0.306(3) 0.730(2) 0.078(10) Uani 1 1 d .
C17 C 0.777(3) 0.369(3) 0.781(2) 0.076(10) Uani 1 1 d .
C18 C 0.780(4) 0.470(4) 0.776(3) 0.120(16) Uani 1 1 d .
H7 H 0.8366 0.4977 0.7406 0.143 Uiso 1 1 calc R
C19 C 0.700(6) 0.527(4) 0.824(4) 0.16(2) Uani 1 1 d .
H8 H 0.7009 0.5960 0.8200 0.189 Uiso 1 1 calc R
C20 C 0.615(6) 0.483(6) 0.880(4) 0.17(2) Uani 1 1 d .
H9 H 0.5639 0.5187 0.9159 0.198 Uiso 1 1 calc R
C21 C 0.616(5) 0.384(4) 0.878(3) 0.119(16) Uani 1 1 d .
H10 H 0.5580 0.3553 0.9108 0.143 Uiso 1 1 calc R
C15 C 0.464(3) 0.151(3) 0.9264(18) 0.083(11) Uani 1 1 d .
H11 H 0.4543 0.2121 0.9405 0.100 Uiso 1 1 calc R
C14 C 0.377(3) 0.093(5) 0.958(2) 0.101(14) Uani 1 1 d .
H12 H 0.3092 0.1176 0.9916 0.121 Uiso 1 1 calc R
C13 C 0.394(4) 0.003(5) 0.937(2) 0.111(16) Uani 1 1 d .
H13 H 0.3369 -0.0351 0.9567 0.133 Uiso 1 1 calc R
C12 C 0.493(4) -0.032(3) 0.889(2) 0.093(13) Uani 1 1 d .
H14 H 0.5047 -0.0952 0.8757 0.111 Uiso 1 1 calc R
C11 C 0.576(3) 0.023(3) 0.8580(18) 0.071(10) Uani 1 1 d .
C10 C 0.683(3) -0.011(3) 0.8039(18) 0.070(9) Uani 1 1 d .
C9 C 1.135(3) 0.076(3) 0.533(2) 0.099(13) Uani 1 1 d .
H5A H 1.1752 0.1223 0.5359 0.148 Uiso 1 1 calc R
H3B H 1.1049 0.1012 0.4895 0.148 Uiso 1 1 calc R
H4C H 1.1901 0.0070 0.5318 0.148 Uiso 1 1 calc R
C2 C 0.795(3) 0.107(2) 0.8952(16) 0.057(8) Uani 1 1 d .
C22 C 1.125(3) 0.136(2) 0.8726(15) 0.054(7) Uani 1 1 d .
C23 C 1.084(3) 0.222(2) 0.9045(14) 0.050(7) Uani 1 1 d .
C24 C 1.115(3) 0.321(3) 0.8642(17) 0.067(9) Uani 1 1 d D
C25 C 1.034(7) 0.405(4) 0.838(3) 0.31(7) Uani 1 1 d D
H28 H 0.9578 0.3972 0.8480 0.372 Uiso 1 1 calc R
C26 C 1.044(7) 0.501(5) 0.799(3) 0.26(5) Uani 1 1 d D
H27 H 0.9814 0.5560 0.7843 0.312 Uiso 1 1 calc R
C27 C 1.161(6) 0.505(5) 0.786(2) 0.17(3) Uani 1 1 d D
H26 H 1.1785 0.5659 0.7574 0.207 Uiso 1 1 calc R
C28 C 1.240(5) 0.437(4) 0.808(4) 0.28(7) Uani 1 1 d D
H25 H 1.3159 0.4462 0.8000 0.341 Uiso 1 1 calc R
C29 C 1.214(5) 0.340(4) 0.848(4) 0.31(7) Uani 1 1 d D
H24 H 1.2771 0.2859 0.8630 0.374 Uiso 1 1 calc R
C30 C 1.199(4) 0.133(3) 0.8032(17) 0.092(13) Uani 1 1 d .
H23 H 1.2272 0.1879 0.7722 0.111 Uiso 1 1 calc R
C31 C 1.221(3) 0.038(3) 0.7903(17) 0.081(11) Uani 1 1 d .
H22 H 1.2658 0.0145 0.7487 0.097 Uiso 1 1 calc R
C32 C 1.161(2) -0.022(2) 0.8533(14) 0.049(7) Uani 1 1 d .
C33 C 1.161(3) -0.124(2) 0.8604(14) 0.053(7) Uani 1 1 d .
C34 C 1.224(3) -0.179(2) 0.7985(15) 0.055(8) Uani 1 1 d .
C35 C 1.177(3) -0.149(3) 0.7385(17) 0.068(9) Uani 1 1 d .
H15 H 1.1088 -0.0925 0.7346 0.082 Uiso 1 1 calc R
C36 C 1.233(3) -0.203(3) 0.6838(18) 0.077(10) Uani 1 1 d .
H16 H 1.2019 -0.1818 0.6431 0.092 Uiso 1 1 calc R
C37 C 1.332(4) -0.286(3) 0.687(2) 0.080(11) Uani 1 1 d .
H17 H 1.3670 -0.3217 0.6497 0.096 Uiso 1 1 calc R
C38 C 1.379(4) -0.315(3) 0.747(2) 0.092(12) Uani 1 1 d .
H18 H 1.4474 -0.3710 0.7499 0.110 Uiso 1 1 calc R
C40 C 1.101(3) -0.181(2) 0.9216(15) 0.057(8) Uani 1 1 d .
C41 C 1.100(4) -0.285(3) 0.9300(19) 0.095(14) Uani 1 1 d .
H21 H 1.1381 -0.3275 0.8964 0.115 Uiso 1 1 calc R
C42 C 1.034(4) -0.313(3) 0.9945(18) 0.091(13) Uani 1 1 d .
H20 H 1.0195 -0.3782 1.0143 0.110 Uiso 1 1 calc R
C43 C 0.989(3) -0.225(2) 1.0281(15) 0.053(7) Uani 1 1 d .
C58 C 0.622(2) 0.674(2) 0.4230(14) 0.045(7) Uani 1 1 d .
C60 C 0.522(2) 0.865(2) 0.3996(16) 0.052(7) Uani 1 1 d .
C65 C 0.574(3) 0.909(3) 0.4324(18) 0.070(9) Uani 1 1 d .
H29 H 0.6082 0.8698 0.4714 0.084 Uiso 1 1 calc R
C64 C 0.574(3) 1.014(3) 0.404(2) 0.085(11) Uani 1 1 d D
H30 H 0.6133 1.0424 0.4240 0.102 Uiso 1 1 calc R
C63 C 0.522(3) 1.075(3) 0.351(2) 0.080(11) Uani 1 1 d .
H31 H 0.5204 1.1454 0.3365 0.096 Uiso 1 1 calc R
C62 C 0.472(3) 1.031(3) 0.319(2) 0.081(10) Uani 1 1 d .
H32 H 0.4363 1.0720 0.2807 0.098 Uiso 1 1 calc R
C61 C 0.473(3) 0.926(3) 0.3422(17) 0.066(9) Uani 1 1 d .
H33 H 0.4405 0.8973 0.3186 0.080 Uiso 1 1 calc R
C57 C 0.738(3) 0.689(3) 0.3873(15) 0.055(8) Uani 1 1 d .
H34 H 0.7549 0.7530 0.3650 0.065 Uiso 1 1 calc R
C56 C 0.818(3) 0.594(2) 0.3923(15) 0.056(8) Uani 1 1 d .
H35 H 0.9003 0.5797 0.3742 0.067 Uiso 1 1 calc R
C55 C 0.754(2) 0.517(2) 0.4303(14) 0.048(7) Uani 1 1 d .
C48 C 0.807(2) 0.410(2) 0.4472(14) 0.049(7) Uani 1 1 d .
C54 C 0.941(2) 0.370(2) 0.4257(16) 0.053(7) Uani 1 1 d .
C49 C 0.995(3) 0.324(2) 0.3679(17) 0.065(9) Uani 1 1 d .
H36 H 0.9483 0.3152 0.3418 0.078 Uiso 1 1 calc R
C50 C 1.120(3) 0.289(3) 0.3476(19) 0.075(10) Uani 1 1 d .
H37 H 1.1563 0.2577 0.3080 0.090 Uiso 1 1 calc R
C51 C 1.189(3) 0.300(3) 0.386(2) 0.081(11) Uani 1 1 d .
H38 H 1.2724 0.2765 0.3735 0.097 Uiso 1 1 calc R
C52 C 1.136(3) 0.347(3) 0.444(2) 0.085(11) Uani 1 1 d .
H39 H 1.1836 0.3558 0.4701 0.102 Uiso 1 1 calc R
C53 C 1.013(3) 0.381(3) 0.4649(19) 0.070(9) Uani 1 1 d .
H40 H 0.9773 0.4111 0.5047 0.084 Uiso 1 1 calc R
C47 C 0.743(2) 0.336(2) 0.4844(14) 0.047(7) Uani 1 1 d .
C46 C 0.797(3) 0.227(2) 0.5025(15) 0.056(8) Uani 1 1 d .
H41 H 0.8782 0.1930 0.4931 0.068 Uiso 1 1 calc R
C6 C 1.031(3) 0.069(3) 0.5963(18) 0.069(9) Uani 1 1 d .
C66 C 0.624(3) 0.524(4) 0.617(2) 0.100(14) Uani 1 1 d .
H43A H 0.6922 0.4654 0.6083 0.150 Uiso 1 1 calc R
H45B H 0.6107 0.5331 0.6647 0.150 Uiso 1 1 calc R
H44C H 0.6383 0.5865 0.5838 0.150 Uiso 1 1 calc R
C67 C 0.708(9) 0.540(8) 0.023(8) 0.40(10) Uani 1 1 d .
H48A H 0.7812 0.5255 -0.0124 0.596 Uiso 1 1 calc R
H47B H 0.6741 0.4822 0.0365 0.596 Uiso 1 1 calc R
H46C H 0.7242 0.5513 0.0637 0.596 Uiso 1 1 calc R
C59 C 0.517(2) 0.753(2) 0.4289(14) 0.047(7) Uani 1 1 d .
C44 C 0.597(2) 0.261(2) 0.5394(14) 0.048(7) Uani 1 1 d .
C39A C 1.324(3) -0.261(3) 0.8026(18) 0.081(11) Uani 1 1 d .
H19 H 1.3559 -0.2810 0.8429 0.098 Uiso 1 1 calc R
C45A C 0.706(3) 0.182(2) 0.5368(15) 0.056(8) Uani 1 1 d .
H42 H 0.7140 0.1106 0.5551 0.067 Uiso 1 1 calc R
H50 H 0.752(16) 0.756(14) 0.843(5) 0.02(5) Uiso 1 1 d D
H51 H 0.862(13) 0.697(18) 0.897(12) 0.09(7) Uiso 1 1 d D
H52 H 0.505(19) 0.461(17) 0.636(12) 0.01(7) Uiso 1 1 d .

loop_
_atom_site_aniso_label
_atom_site_aniso_U_11
_atom_site_aniso_U_22
_atom_site_aniso_U_33
_atom_site_aniso_U_23
_atom_site_aniso_U_13
_atom_site_aniso_U_12
Mn1 0.039(3) 0.047(4) 0.037(3) -0.001(3) -0.008(3) -0.018(3)
Mn2 0.037(3) 0.049(4) 0.040(3) 0.000(3) -0.008(3) -0.019(3)
Cr1 0.050(3) 0.065(3) 0.050(3) 0.004(2) -0.016(2) -0.023(3)
O1 0.12(2) 0.11(2) 0.14(2) -0.029(18) 0.03(2) -0.079(19)
O2 0.13(2) 0.08(2) 0.12(2) -0.016(16) -0.024(18) -0.060(18)
O3 0.062(14) 0.070(16) 0.050(13) -0.003(12) -0.017(11) -0.026(13)
O4 0.24(5) 0.21(5) 0.17(4) -0.09(3) 0.04(4) -0.09(4)
O5 0.24(6) 0.13(3) 0.15(4) 0.02(3) -0.04(4) -0.04(4)
N1 0.10(2) 0.10(2) 0.07(2) 0.013(17) -0.037(19) -0.02(2)
N2 0.049(15) 0.083(19) 0.044(14) 0.007(13) -0.015(12) -0.029(14)
N3 0.052(15) 0.059(17) 0.057(15) 0.003(12) -0.024(13) -0.018(13)
N4 0.055(15) 0.055(17) 0.063(16) -0.001(13) -0.014(13) -0.027(13)
N5 0.08(2) 0.08(2) 0.08(2) -0.021(17) -0.015(17) -0.027(18)
N6 0.050(16) 0.09(2) 0.046(15) 0.014(14) -0.021(13) -0.024(15)
N7 0.043(13) 0.040(14) 0.042(13) -0.001(11) -0.006(11) -0.017(11)
N8 0.047(13) 0.048(14) 0.040(13) -0.002(11) -0.008(11) -0.019(11)
N9 0.036(13) 0.052(16) 0.049(13) -0.004(11) -0.009(11) -0.014(11)
N10 0.036(13) 0.058(16) 0.043(13) -0.003(11) -0.004(10) -0.021(11)
C1 0.07(2) 0.07(2) 0.051(19) 0.006(17) -0.015(17) -0.024(19)
C3 0.051(19) 0.07(2) 0.056(19) 0.000(17) -0.021(16) -0.017(17)
C8 0.07(2) 0.07(2) 0.10(3) -0.02(2) -0.02(2) -0.014(19)
C7 0.08(3) 0.09(3) 0.09(3) -0.03(2) -0.02(2) 0.00(2)
C5 0.053(19) 0.08(2) 0.06(2) -0.006(18) -0.013(17) -0.017(18)
C4 0.049(18) 0.06(2) 0.059(19) -0.009(16) -0.017(16) -0.014(16)
C16 0.07(2) 0.08(3) 0.09(3) -0.01(2) -0.02(2) -0.03(2)
C17 0.08(2) 0.07(2) 0.09(3) -0.02(2) -0.02(2) -0.03(2)
C18 0.11(4) 0.10(4) 0.17(5) -0.05(3) -0.02(3) -0.05(3)
C19 0.16(5) 0.11(4) 0.23(7) -0.09(5) -0.01(5) -0.05(4)
C20 0.15(5) 0.19(6) 0.19(6) -0.12(5) 0.02(5) -0.06(5)
C21 0.13(4) 0.11(4) 0.13(4) -0.05(3) 0.00(3) -0.04(3)
C15 0.06(2) 0.12(3) 0.06(2) 0.01(2) -0.02(2) -0.03(2)
C14 0.05(2) 0.15(4) 0.07(3) 0.02(3) -0.012(19) -0.02(3)
C13 0.08(3) 0.17(5) 0.08(3) 0.02(3) -0.02(3) -0.07(3)
C12 0.09(3) 0.11(3) 0.09(3) 0.02(2) -0.03(2) -0.07(3)
C11 0.07(2) 0.09(3) 0.06(2) 0.018(19) -0.029(19) -0.04(2)
C10 0.08(3) 0.08(3) 0.07(2) 0.001(19) -0.03(2) -0.04(2)
C9 0.07(2) 0.13(4) 0.08(3) -0.04(2) 0.00(2) -0.01(2)
C2 0.049(18) 0.07(2) 0.051(18) 0.003(16) -0.012(16) -0.029(16)
C22 0.056(18) 0.054(19) 0.046(17) -0.003(15) 0.000(15) -0.025(16)
C23 0.057(18) 0.052(19) 0.038(16) -0.001(14) -0.003(14) -0.026(15)
C24 0.09(3) 0.05(2) 0.07(2) -0.008(16) 0.002(19) -0.036(19)
C25 0.51(16) 0.20(7) 0.35(11) 0.21(8) -0.33(12) -0.28(10)
C26 0.29(10) 0.22(8) 0.30(10) 0.17(7) -0.18(9) -0.18(8)
C27 0.20(7) 0.22(8) 0.10(4) 0.03(4) 0.03(4) -0.16(7)
C28 0.06(3) 0.09(5) 0.6(2) 0.03(6) 0.00(6) -0.01(3)
C29 0.10(4) 0.06(4) 0.69(19) 0.06(6) -0.07(7) -0.05(3)
C30 0.14(4) 0.07(2) 0.06(2) -0.016(18) 0.03(2) -0.06(2)
C31 0.12(3) 0.08(3) 0.049(19) -0.025(18) 0.025(19) -0.05(2)
C32 0.049(17) 0.053(19) 0.040(16) -0.001(14) -0.004(13) -0.021(15)
C33 0.055(18) 0.05(2) 0.044(17) -0.002(14) -0.006(14) -0.017(15)
C34 0.07(2) 0.043(18) 0.046(18) 0.000(14) -0.008(16) -0.020(17)
C35 0.06(2) 0.08(2) 0.07(2) -0.028(19) -0.007(18) -0.019(18)
C36 0.08(3) 0.10(3) 0.06(2) -0.04(2) 0.00(2) -0.04(2)
C37 0.09(3) 0.07(3) 0.07(3) -0.03(2) 0.02(2) -0.05(2)
C38 0.10(3) 0.05(2) 0.09(3) -0.01(2) 0.00(3) 0.00(2)
C40 0.07(2) 0.05(2) 0.049(18) -0.008(15) -0.004(16) -0.020(16)
C41 0.15(4) 0.05(2) 0.07(2) -0.025(18) 0.03(2) -0.05(2)
C42 0.13(3) 0.06(2) 0.07(2) -0.010(18) 0.02(2) -0.05(2)
C43 0.061(19) 0.051(19) 0.048(18) 0.002(14) -0.015(15) -0.024(16)
C58 0.040(16) 0.054(19) 0.041(16) -0.001(13) -0.006(13) -0.021(15)
C60 0.046(17) 0.052(19) 0.059(19) 0.000(15) -0.015(15) -0.021(15)
C65 0.08(2) 0.07(2) 0.07(2) -0.003(18) -0.017(19) -0.033(19)
C64 0.08(3) 0.08(3) 0.11(3) -0.02(2) -0.01(2) -0.04(2)
C63 0.07(2) 0.06(2) 0.10(3) -0.01(2) 0.00(2) -0.02(2)
C62 0.09(3) 0.07(3) 0.08(2) 0.008(19) -0.03(2) -0.04(2)
C61 0.08(2) 0.06(2) 0.07(2) 0.002(17) -0.022(18) -0.031(18)
C57 0.049(17) 0.06(2) 0.052(18) 0.002(14) -0.003(14) -0.025(17)
C56 0.045(17) 0.07(2) 0.054(18) -0.003(15) -0.003(14) -0.028(17)
C55 0.043(17) 0.05(2) 0.048(17) -0.001(14) -0.009(14) -0.022(15)
C48 0.035(15) 0.06(2) 0.047(16) -0.005(14) -0.007(13) -0.020(15)
C54 0.041(16) 0.055(19) 0.056(19) -0.002(15) -0.007(15) -0.018(14)
C49 0.046(19) 0.08(2) 0.07(2) -0.018(18) -0.002(17) -0.024(17)
C50 0.07(2) 0.08(2) 0.08(2) -0.019(19) 0.01(2) -0.030(19)
C51 0.036(18) 0.09(3) 0.11(3) -0.02(2) -0.01(2) -0.019(18)
C52 0.04(2) 0.11(3) 0.11(3) -0.02(3) -0.02(2) -0.02(2)
C53 0.05(2) 0.08(2) 0.08(2) -0.024(19) -0.017(18) -0.017(18)
C47 0.046(17) 0.05(2) 0.043(16) -0.004(13) -0.012(13) -0.020(15)
C46 0.045(17) 0.05(2) 0.065(19) -0.005(15) -0.008(15) -0.012(15)
C6 0.06(2) 0.08(3) 0.07(2) -0.02(2) -0.022(18) -0.005(19)
C66 0.08(3) 0.17(4) 0.09(3) -0.03(3) -0.02(2) -0.07(3)
C67 0.23(11) 0.18(9) 0.6(2) 0.09(11) -0.01(12) -0.01(8)
C59 0.047(17) 0.052(18) 0.043(16) -0.001(13) -0.009(13) -0.022(15)
C44 0.042(16) 0.051(19) 0.051(17) -0.003(14) -0.009(13) -0.017(15)
C39A 0.10(3) 0.07(2) 0.06(2) -0.008(18) -0.01(2) 0.00(2)
C45A 0.056(19) 0.046(18) 0.062(19) -0.002(14) -0.010(15) -0.020(16)

loop_
_atom_type_symbol
_atom_type_description
_atom_type_scat_dispersion_real
_atom_type_scat_dispersion_imag
_atom_type_scat_source
C C 0.0033 0.0016 'International Tables Vol C Tables 4.2.6.8 and 6.1.1.4'
H H 0.0000 0.0000 'International Tables Vol C Tables 4.2.6.8 and 6.1.1.4'
N N 0.0061 0.0033 'International Tables Vol C Tables 4.2.6.8 and 6.1.1.4'
O O 0.0106 0.0060 'International Tables Vol C Tables 4.2.6.8 and 6.1.1.4'
Cr Cr 0.3209 0.6236 'International Tables Vol C Tables 4.2.6.8 and 6.1.1.4'
Mn Mn 0.3368 0.7283 'International Tables Vol C Tables 4.2.6.8 and 6.1.1.4'

loop_
_geom_angle_atom_site_label_1
_geom_angle_atom_site_label_2
_geom_angle_atom_site_label_3
_geom_angle
_geom_angle_site_symmetry_1
_geom_angle_site_symmetry_3
N8 Mn1 N8 180.000(4) . 2_757
N8 Mn1 N7 90.1(8) . 2_757
N8 Mn1 N7 89.9(8) 2_757 2_757
N8 Mn1 N7 89.9(8) . .
N8 Mn1 N7 90.1(8) 2_757 .
N7 Mn1 N7 180.000(2) 2_757 .
N8 Mn1 N2 89.6(9) . 2_757
N8 Mn1 N2 90.4(9) 2_757 2_757
N7 Mn1 N2 84.6(8) 2_757 2_757
N7 Mn1 N2 95.4(8) . 2_757
N8 Mn1 N2 90.4(9) . .
N8 Mn1 N2 89.6(9) 2_757 .
N7 Mn1 N2 95.4(8) 2_757 .
N7 Mn1 N2 84.6(8) . .
N2 Mn1 N2 180.000(3) 2_757 .
N10 Mn2 N10 180.000(3) . 2_666
N10 Mn2 N9 89.4(9) . 2_666
N10 Mn2 N9 90.6(9) 2_666 2_666
N10 Mn2 N9 90.6(9) . .
N10 Mn2 N9 89.4(9) 2_666 .
N9 Mn2 N9 180.0(19) 2_666 .
N10 Mn2 O3 89.2(8) . .
N10 Mn2 O3 90.8(8) 2_666 .
N9 Mn2 O3 88.3(8) 2_666 .
N9 Mn2 O3 91.7(8) . .
N10 Mn2 O3 90.8(8) . 2_666
N10 Mn2 O3 89.2(8) 2_666 2_666
N9 Mn2 O3 91.7(8) 2_666 2_666
N9 Mn2 O3 88.3(8) . 2_666
O3 Mn2 O3 180.000(3) . 2_666
N3 Cr1 N4 80.8(11) . .
N3 Cr1 N5 160.9(12) . .
N4 Cr1 N5 80.1(12) . .
N3 Cr1 C1 93.2(12) . .
N4 Cr1 C1 91.0(11) . .
N5 Cr1 C1 86.4(12) . .
N3 Cr1 N6 80.3(12) . .
N4 Cr1 N6 161.0(12) . .
N5 Cr1 N6 118.8(13) . .
C1 Cr1 N6 88.1(11) . .
N3 Cr1 C2 93.4(11) . .
N4 Cr1 C2 94.8(10) . .
N5 Cr1 C2 89.0(12) . .
C1 Cr1 C2 171.9(13) . .
N6 Cr1 C2 88.3(10) . .
C66 O3 Mn2 122(2) . .
C66 O3 H52 109(10) . .
Mn2 O3 H52 112(10) . .
C67 O4 H49 109.3 . .
H50 O5 H51 127(10) . .
C2 N2 Mn1 161(2) . .
C10 N3 C3 125(3) . .
C10 N3 Cr1 119(2) . .
C3 N3 Cr1 115(2) . .
C16 N4 C4 125(3) . .
C16 N4 Cr1 118(2) . .
C4 N4 Cr1 115.9(19) . .
C21 N5 C17 119(4) . .
C21 N5 Cr1 129(3) . .
C17 N5 Cr1 112(2) . .
C15 N6 C11 120(3) . .
C15 N6 Cr1 130(3) . .
C11 N6 Cr1 110(2) . .
C22 N7 C32 106(2) . .
C22 N7 Mn1 126.9(18) . .
C32 N7 Mn1 126.6(17) . .
C40 N8 C43 107(2) . .
C40 N8 Mn1 127.4(18) . .
C43 N8 Mn1 126.1(19) . .
C58 N9 C55 106(2) . .
C58 N9 Mn2 127.4(17) . .
C55 N9 Mn2 126.4(18) . .
C44 N10 C47 105(2) . .
C44 N10 Mn2 128.0(17) . .
C47 N10 Mn2 127.2(18) . .
N1 C1 Cr1 176(3) . .
C4 C3 C8 119(3) . .
C4 C3 N3 114(3) . .
C8 C3 N3 127(3) . .
C7 C8 C3 120(3) . .
C7 C8 H1 120.0 . .
C3 C8 H1 119.9 . .
C6 C7 C8 122(4) . .
C6 C7 H2 119.0 . .
C8 C7 H2 119.0 . .
C6 C5 C4 122(3) . .
C6 C5 H6 118.9 . .
C4 C5 H6 118.9 . .
C3 C4 C5 119(3) . .
C3 C4 N4 114(3) . .
C5 C4 N4 128(3) . .
O1 C16 N4 128(4) . .
O1 C16 C17 119(4) . .
N4 C16 C17 112(3) . .
N5 C17 C18 121(4) . .
N5 C17 C16 117(3) . .
C18 C17 C16 121(4) . .
C19 C18 C17 119(5) . .
C19 C18 H7 120.2 . .
C17 C18 H7 120.3 . .
C18 C19 C20 121(5) . .
C18 C19 H8 119.7 . .
C20 C19 H8 119.7 . .
C21 C20 C19 115(5) . .
C21 C20 H9 122.7 . .
C19 C20 H9 122.6 . .
N5 C21 C20 125(5) . .
N5 C21 H10 117.5 . .
C20 C21 H10 117.4 . .
N6 C15 C14 120(4) . .
N6 C15 H11 119.9 . .
C14 C15 H11 119.9 . .
C13 C14 C15 119(4) . .
C13 C14 H12 120.4 . .
C15 C14 H12 120.4 . .
C12 C13 C14 120(4) . .
C12 C13 H13 120.2 . .
C14 C13 H13 120.1 . .
C13 C12 C11 121(4) . .
C13 C12 H14 119.4 . .
C11 C12 H14 119.4 . .
C12 C11 N6 120(4) . .
C12 C11 C10 123(4) . .
N6 C11 C10 117(3) . .
O2 C10 N3 127(3) . .
O2 C10 C11 120(3) . .
N3 C10 C11 112(3) . .
C6 C9 H5A 109.5 . .
C6 C9 H3B 109.5 . .
H5A C9 H3B 109.5 . .
C6 C9 H4C 109.4 . .
H5A C9 H4C 109.5 . .
H3B C9 H4C 109.5 . .
N2 C2 Cr1 178(2) . .
N7 C22 C23 126(2) . .
N7 C22 C30 109(3) . .
C23 C22 C30 125(3) . .
C43 C23 C22 124(2) 2_757 .
C43 C23 C24 117(3) 2_757 .
C22 C23 C24 119(2) . .
C29 C24 C25 109(4) . .
C29 C24 C23 129(4) . .
C25 C24 C23 122(4) . .
C24 C25 C26 132(6) . .
C24 C25 H28 114.2 . .
C26 C25 H28 114.2 . .
C25 C26 C27 110(6) . .
C25 C26 H27 125.0 . .
C27 C26 H27 124.9 . .
C28 C27 C26 125(6) . .
C28 C27 H26 117.2 . .
C26 C27 H26 117.3 . .
C27 C28 C29 117(6) . .
C27 C28 H25 121.6 . .
C29 C28 H25 121.8 . .
C24 C29 C28 127(5) . .
C24 C29 H24 116.4 . .
C28 C29 H24 116.4 . .
C31 C30 C22 108(3) . .
C31 C30 H23 125.9 . .
C22 C30 H23 125.8 . .
C30 C31 C32 107(3) . .
C30 C31 H22 126.7 . .
C32 C31 H22 126.7 . .
N7 C32 C33 126(2) . .
N7 C32 C31 109(3) . .
C33 C32 C31 124(3) . .
C32 C33 C40 124(3) . .
C32 C33 C34 120(2) . .
C40 C33 C34 116(3) . .
C39A C34 C35 119(3) . .
C39A C34 C33 121(3) . .
C35 C34 C33 120(3) . .
C34 C35 C36 119(3) . .
C34 C35 H15 120.5 . .
C36 C35 H15 120.4 . .
C37 C36 C35 123(4) . .
C37 C36 H16 118.5 . .
C35 C36 H16 118.6 . .
C36 C37 C38 118(4) . .
C36 C37 H17 121.1 . .
C38 C37 H17 121.0 . .
C37 C38 C39A 120(4) . .
C37 C38 H18 119.9 . .
C39A C38 H18 119.9 . .
N8 C40 C33 126(3) . .
N8 C40 C41 109(3) . .
C33 C40 C41 125(3) . .
C42 C41 C40 108(3) . .
C42 C41 H21 126.0 . .
C40 C41 H21 126.1 . .
C41 C42 C43 108(3) . .
C41 C42 H20 126.0 . .
C43 C42 H20 126.0 . .
N8 C43 C23 127(3) . 2_757
N8 C43 C42 108(3) . .
C23 C43 C42 125(3) 2_757 .
C59 C58 N9 126(2) . .
C59 C58 C57 124(3) . .
N9 C58 C57 110(2) . .
C61 C60 C65 119(3) . .
C61 C60 C59 123(3) . .
C65 C60 C59 119(3) . .
C60 C65 C64 117(3) . .
C60 C65 H29 121.4 . .
C64 C65 H29 121.5 . .
C63 C64 C65 125(4) . .
C63 C64 H30 117.8 . .
C65 C64 H30 117.7 . .
C64 C63 C62 118(4) . .
C64 C63 H31 121.0 . .
C62 C63 H31 121.0 . .
C63 C62 C61 120(4) . .
C63 C62 H32 119.9 . .
C61 C62 H32 119.8 . .
C60 C61 C62 121(3) . .
C60 C61 H33 119.3 . .
C62 C61 H33 119.3 . .
C56 C57 C58 107(3) . .
C56 C57 H34 126.5 . .
C58 C57 H34 126.5 . .
C57 C56 C55 108(3) . .
C57 C56 H35 126.0 . .
C55 C56 H35 126.0 . .
N9 C55 C48 126(2) . .
N9 C55 C56 109(3) . .
C48 C55 C56 124(3) . .
C55 C48 C47 124(2) . .
C55 C48 C54 118(2) . .
C47 C48 C54 118(3) . .
C49 C54 C53 119(3) . .
C49 C54 C48 121(3) . .
C53 C54 C48 120(3) . .
C54 C49 C50 121(3) . .
C54 C49 H36 119.5 . .
C50 C49 H36 119.5 . .
C51 C50 C49 119(3) . .
C51 C50 H37 120.3 . .
C49 C50 H37 120.4 . .
C50 C51 C52 120(3) . .
C50 C51 H38 119.9 . .
C52 C51 H38 119.8 . .
C51 C52 C53 120(3) . .
C51 C52 H39 119.8 . .
C53 C52 H39 119.8 . .
C52 C53 C54 120(3) . .
C52 C53 H40 120.0 . .
C54 C53 H40 120.0 . .
N10 C47 C46 110(2) . .
N10 C47 C48 125(3) . .
C46 C47 C48 124(3) . .
C45A C46 C47 107(3) . .
C45A C46 H41 126.6 . .
C47 C46 H41 126.6 . .
C5 C6 C7 118(3) . .
C5 C6 C9 121(4) . .
C7 C6 C9 121(3) . .
O3 C66 H43A 109.5 . .
O3 C66 H45B 109.5 . .
H43A C66 H45B 109.5 . .
O3 C66 H44C 109.5 . .
H43A C66 H44C 109.5 . .
H45B C66 H44C 109.5 . .
O4 C67 H48A 110.1 . .
O4 C67 H47B 110.1 . .
H48A C67 H47B 108.9 . .
O4 C67 H46C 109.8 . .
H48A C67 H46C 109.0 . .
H47B C67 H46C 108.9 . .
C58 C59 C44 124(3) . 2_666
C58 C59 C60 120(2) . .
C44 C59 C60 116(3) 2_666 .
N10 C44 C45A 110(2) . .
N10 C44 C59 124(3) . 2_666
C45A C44 C59 125(3) . 2_666
C34 C39A C38 121(4) . .
C34 C39A H19 119.7 . .
C38 C39A H19 119.7 . .
C46 C45A C44 108(3) . .
C46 C45A H42 126.1 . .
C44 C45A H42 126.1 . .

loop_
_geom_bond_atom_site_label_1
_geom_bond_atom_site_label_2
_geom_bond_distance
_geom_bond_site_symmetry_2
Mn1 N8 2.01(2) .
Mn1 N8 2.01(2) 2_757
Mn1 N7 2.02(2) 2_757
Mn1 N7 2.02(2) .
Mn1 N2 2.31(2) 2_757
Mn1 N2 2.31(2) .
Mn2 N10 2.00(2) .
Mn2 N10 2.00(2) 2_666
Mn2 N9 2.01(2) 2_666
Mn2 N9 2.01(2) .
Mn2 O3 2.27(2) .
Mn2 O3 2.27(2) 2_666
Cr1 N3 1.96(3) .
Cr1 N4 1.97(2) .
Cr1 N5 2.06(3) .
Cr1 C1 2.07(4) .
Cr1 N6 2.09(3) .
Cr1 C2 2.12(3) .
O1 C16 1.25(4) .
O2 C10 1.27(4) .
O3 C66 1.44(4) .
O3 H52 0.8(2) .
O4 C67 1.58(10) .
O4 H49 0.8201 .
O5 H50 0.81(5) .
O5 H51 1.17(5) .
N1 C1 1.15(4) .
N2 C2 1.13(3) .
N3 C10 1.33(4) .
N3 C3 1.43(4) .
N4 C16 1.34(4) .
N4 C4 1.41(4) .
N5 C21 1.33(5) .
N5 C17 1.36(4) .
N6 C15 1.33(4) .
N6 C11 1.38(4) .
N7 C22 1.37(3) .
N7 C32 1.38(3) .
N8 C40 1.37(3) .
N8 C43 1.39(3) .
N9 C58 1.38(3) .
N9 C55 1.39(3) .
N10 C44 1.39(3) .
N10 C47 1.40(3) .
C3 C4 1.39(4) .
C3 C8 1.39(4) .
C8 C7 1.37(5) .
C8 H1 0.9300 .
C7 C6 1.36(5) .
C7 H2 0.9300 .
C5 C6 1.36(4) .
C5 C4 1.40(4) .
C5 H6 0.9300 .
C16 C17 1.46(5) .
C17 C18 1.38(5) .
C18 C19 1.37(7) .
C18 H7 0.9300 .
C19 C20 1.44(7) .
C19 H8 0.9300 .
C20 C21 1.38(7) .
C20 H9 0.9300 .
C21 H10 0.9300 .
C15 C14 1.43(5) .
C15 H11 0.9300 .
C14 C13 1.36(6) .
C14 H12 0.9300 .
C13 C12 1.35(6) .
C13 H13 0.9300 .
C12 C11 1.38(4) .
C12 H14 0.9300 .
C11 C10 1.46(5) .
C9 C6 1.51(5) .
C9 H5A 0.9600 .
C9 H3B 0.9600 .
C9 H4C 0.9600 .
C22 C23 1.39(4) .
C22 C30 1.42(4) .
C23 C43 1.39(4) 2_757
C23 C24 1.48(4) .
C24 C29 1.25(5) .
C24 C25 1.33(6) .
C25 C26 1.35(6) .
C25 H28 0.9300 .
C26 C27 1.38(6) .
C26 H27 0.9300 .
C27 C28 1.19(6) .
C27 H26 0.9300 .
C28 C29 1.44(6) .
C28 H25 0.9300 .
C29 H24 0.9300 .
C30 C31 1.34(4) .
C30 H23 0.9300 .
C31 C32 1.44(4) .
C31 H22 0.9300 .
C32 C33 1.39(4) .
C33 C40 1.40(4) .
C33 C34 1.51(4) .
C34 C39A 1.36(4) .
C34 C35 1.37(4) .
C35 C36 1.39(4) .
C35 H15 0.9300 .
C36 C37 1.35(5) .
C36 H16 0.9300 .
C37 C38 1.37(5) .
C37 H17 0.9300 .
C38 C39A 1.41(5) .
C38 H18 0.9300 .
C40 C41 1.41(4) .
C41 C42 1.33(4) .
C41 H21 0.9300 .
C42 C43 1.43(4) .
C42 H20 0.9300 .
C43 C23 1.39(4) 2_757
C58 C59 1.37(4) .
C58 C57 1.44(4) .
C60 C61 1.38(4) .
C60 C65 1.39(4) .
C60 C59 1.50(4) .
C65 C64 1.40(5) .
C65 H29 0.9300 .
C64 C63 1.33(5) .
C64 H30 0.9300 .
C63 C62 1.37(5) .
C63 H31 0.9300 .
C62 C61 1.39(4) .
C62 H32 0.9300 .
C61 H33 0.9300 .
C57 C56 1.35(4) .
C57 H34 0.9300 .
C56 C55 1.43(4) .
C56 H35 0.9300 .
C55 C48 1.40(4) .
C48 C47 1.40(4) .
C48 C54 1.50(4) .
C54 C49 1.37(4) .
C54 C53 1.39(4) .
C49 C50 1.40(4) .
C49 H36 0.9300 .
C50 C51 1.37(5) .
C50 H37 0.9300 .
C51 C52 1.38(5) .
C51 H38 0.9300 .
C52 C53 1.38(4) .
C52 H39 0.9300 .
C53 H40 0.9300 .
C47 C46 1.40(4) .
C46 C45A 1.37(4) .
C46 H41 0.9300 .
C66 H43A 0.9600 .
C66 H45B 0.9600 .
C66 H44C 0.9600 .
C67 H48A 0.9655 .
C67 H47B 0.9655 .
C67 H46C 0.9653 .
C59 C44 1.41(4) 2_666
C44 C45A 1.40(4) .
C44 C59 1.41(4) 2_666
C39A H19 0.9300 .
C45A H42 0.9300 .
